data_2226915
loop_
_publ_author_name
'Gaamoune, Bachir'
'Setifi, Zouaoui'
'Beghidja, Adel'
'El-Ghozzi, Malika'
'Setifi, Fatima'
'Avignant, Daniel'

_publ_section_title
;
 Bis(2,2'-bi-1<i>H</i>-imidazole)copper(II)
 bis(1,1,3,3-tetracyano-2-ethoxypropenide)
;
_journal_coeditor_code HB5555
_journal_issue 8
_journal_name_full 'Acta Crystallographica Section E'
_journal_page_first m1044
_journal_page_last m1045
_journal_paper_doi 10.1107/S1600536810029752
_journal_volume 66
_journal_year 2010
_chemical_formula_iupac '[Cu (C6 H6 N4)2] (C9 H5 N4 O)2'
_chemical_formula_moiety 'C12 H12 Cu N8 2+, 2(C9 H5 N4 O -)'
_chemical_formula_sum 'C30 H22 Cu N16 O2'
_chemical_formula_weight 702.18
_chemical_name_systematic
;
Bis(2,2'-bi-1<i>H</i>-imidazole)copper(II)
bis(1,1,3,3-tetracyano-2-ethoxypropenide)
;
_space_group_IT_number 14
_symmetry_cell_setting monoclinic
_symmetry_space_group_name_Hall '-P 2ybc'
_symmetry_space_group_name_H-M 'P 1 21/c 1'
_atom_sites_solution_hydrogens geom
_atom_sites_solution_primary direct
_atom_sites_solution_secondary difmap
_audit_creation_method SHELXL-97
_cell_angle_alpha 90.00
_cell_angle_beta 117.086(11)
_cell_angle_gamma 90.00
_cell_formula_units_Z 2
_cell_length_a 8.1001(8)
_cell_length_b 26.1834(11)
_cell_length_c 8.2185(7)
_cell_measurement_reflns_used 3092
_cell_measurement_temperature 170(2)
_cell_measurement_theta_max 31.54
_cell_measurement_theta_min 2.78
_cell_volume 1551.9(3)
_computing_cell_refinement 'CrysAlis RED (Oxford Diffraction, 2007)'
_computing_data_collection 'Crysalis CCD (Oxford Diffraction, 2007)'
_computing_data_reduction 'CrysAlis RED (Oxford Diffraction, 2007)'
_computing_molecular_graphics 'ORTEP-3 (Farrugia, 1997) and CAMERON (Watkin <i>et al.</i>, 1993)'
_computing_publication_material 'WinGX (Farrugia, 1999) and PLATON (Spek, 2009)'
_computing_structure_refinement 'SHELXL97 (Sheldrick, 2008)'
_computing_structure_solution 'SIR97 (Altomare <i>et al.</i>, 1999)'
_diffrn_ambient_temperature 170(2)
_diffrn_detector_area_resol_mean 8.3622
_diffrn_measured_fraction_theta_full 0.987
_diffrn_measured_fraction_theta_max 0.987
_diffrn_measurement_device_type 'Oxford Diffraction Xcalibur CCD'
_diffrn_measurement_method '\w and \f scans'
_diffrn_radiation_monochromator graphite
_diffrn_radiation_source 'Enhance (Mo) X-ray Source'
_diffrn_radiation_type MoK\a
_diffrn_radiation_wavelength 0.71073
_diffrn_reflns_av_R_equivalents 0.0373
_diffrn_reflns_av_sigmaI/netI 0.0684
_diffrn_reflns_limit_h_max 9
_diffrn_reflns_limit_h_min -9
_diffrn_reflns_limit_k_max 32
_diffrn_reflns_limit_k_min -30
_diffrn_reflns_limit_l_max 9
_diffrn_reflns_limit_l_min -10
_diffrn_reflns_number 8646
_diffrn_reflns_theta_full 26.02
_diffrn_reflns_theta_max 26.02
_diffrn_reflns_theta_min 2.82
_exptl_absorpt_coefficient_mu 0.763
_exptl_absorpt_correction_T_max 0.862
_exptl_absorpt_correction_T_min 0.750
_exptl_absorpt_correction_type multi-scan
_exptl_absorpt_process_details '(CrysAlis RED; Oxford Diffraction, 2007)'
_exptl_crystal_colour Green
_exptl_crystal_density_diffrn 1.503
_exptl_crystal_density_method 'not measured'
_exptl_crystal_description block
_exptl_crystal_F_000 718
_exptl_crystal_size_max 0.40
_exptl_crystal_size_mid 0.30
_exptl_crystal_size_min 0.20
_refine_diff_density_max 0.381
_refine_diff_density_min -0.279
_refine_ls_extinction_method none
_refine_ls_goodness_of_fit_ref 0.933
_refine_ls_hydrogen_treatment constr
_refine_ls_matrix_type full
_refine_ls_number_parameters 223
_refine_ls_number_reflns 3002
_refine_ls_number_restraints 0
_refine_ls_restrained_S_all 0.933
_refine_ls_R_factor_all 0.0685
_refine_ls_R_factor_gt 0.0340
_refine_ls_shift/su_max 0.000
_refine_ls_shift/su_mean 0.000
_refine_ls_structure_factor_coef Fsqd
_refine_ls_weighting_details 'calc w=1/[\s^2^(Fo^2^)+(0.0371P)^2^] where P=(Fo^2^+2Fc^2^)/3'
_refine_ls_weighting_scheme calc
_refine_ls_wR_factor_gt 0.0676
_refine_ls_wR_factor_ref 0.0772
_reflns_number_gt 1854
_reflns_number_total 3002
_reflns_threshold_expression I>2\s(I)
_cod_data_source_file hb5555.cif
_cod_data_source_block I
_cod_original_cell_volume 1551.9(2)
_cod_original_sg_symbol_H-M 'P 21/c'
_cod_database_code 2226915
_cod_database_fobs_code 2226915

loop_
_symmetry_equiv_pos_as_xyz
'x, y, z'
'-x, y+1/2, -z+1/2'
'-x, -y, -z'
'x, -y-1/2, z-1/2'

loop_
_atom_site_type_symbol
_atom_site_label
_atom_site_fract_x
_atom_site_fract_y
_atom_site_fract_z
_atom_site_U_iso_or_equiv
_atom_site_adp_type
_atom_site_calc_flag
_atom_site_refinement_flags
_atom_site_occupancy
_atom_site_disorder_assembly
_atom_site_disorder_group
Cu Cu1 0.5000 0.5000 0.5000 0.02739(14) Uani d S 1 . .
O O1 0.5765(2) 0.72753(6) 0.7896(2) 0.0279(4) Uani d . 1 . .
N N1 0.3433(3) 0.55852(7) 0.3669(3) 0.0270(5) Uani d . 1 . .
N N2 0.3432(3) 0.50383(7) 0.6359(2) 0.0250(4) Uani d . 1 . .
N N3 0.1123(3) 0.54298(7) 0.6550(3) 0.0276(5) Uani d . 1 . .
H H3 0.0198 0.5642 0.6311 0.033 Uiso calc R 1 . .
N N4 0.1107(3) 0.60926(7) 0.3218(3) 0.0301(5) Uani d . 1 . .
H H4 0.0189 0.6235 0.3346 0.036 Uiso calc R 1 . .
N N7 0.7829(4) 0.55883(8) 0.7720(3) 0.0473(7) Uani d . 1 . .
N N8 0.3624(4) 0.63047(9) 0.8836(3) 0.0523(7) Uani d . 1 . .
N N9 0.8650(3) 0.63404(8) 0.4902(3) 0.0431(6) Uani d . 1 . .
N N10 0.9040(3) 0.79164(8) 0.6867(3) 0.0388(6) Uani d . 1 . .
C C1 0.2179(3) 0.57061(8) 0.4219(3) 0.0240(6) Uani d . 1 . .
C C2 0.2177(3) 0.54105(8) 0.5686(3) 0.0235(6) Uani d . 1 . .
C C3 0.3131(4) 0.59086(9) 0.2255(4) 0.0362(7) Uani d . 1 . .
H H3A 0.3820 0.5912 0.1579 0.043 Uiso calc R 1 . .
C C4 0.1704(4) 0.62228(9) 0.1967(4) 0.0365(7) Uani d . 1 . .
H H4A 0.1211 0.6484 0.1069 0.044 Uiso calc R 1 . .
C C5 0.3157(4) 0.48229(9) 0.7740(3) 0.0306(6) Uani d . 1 . .
H H5 0.3858 0.4548 0.8490 0.037 Uiso calc R 1 . .
C C6 0.1746(3) 0.50594(9) 0.7877(3) 0.0306(6) Uani d . 1 . .
H H6 0.1278 0.4985 0.8721 0.037 Uiso calc R 1 . .
C C7 0.7098(4) 0.59593(10) 0.7744(3) 0.0312(7) Uani d . 1 . .
C C8 0.4741(4) 0.63526(9) 0.8363(3) 0.0335(7) Uani d . 1 . .
C C9 0.8243(4) 0.66396(10) 0.5669(4) 0.0297(6) Uani d . 1 . .
C C10 0.8449(3) 0.75144(10) 0.6727(3) 0.0286(6) Uani d . 1 . .
C C11 0.6541(3) 0.68945(8) 0.7366(3) 0.0234(6) Uani d . 1 . .
C C12 0.6126(3) 0.64089(8) 0.7755(3) 0.0255(6) Uani d . 1 . .
C C13 0.7714(3) 0.70132(8) 0.6596(3) 0.0241(6) Uani d . 1 . .
C C14 0.4716(3) 0.76732(9) 0.6587(3) 0.0303(6) Uani d . 1 . .
H H14A 0.5344 0.7762 0.5836 0.036 Uiso calc R 1 . .
H H14B 0.4669 0.7984 0.7252 0.036 Uiso calc R 1 . .
C C15 0.2811(4) 0.74960(11) 0.5388(4) 0.0507(8) Uani d . 1 . .
H H15A 0.2125 0.7766 0.4517 0.076 Uiso calc R 1 . .
H H15B 0.2185 0.7413 0.6132 0.076 Uiso calc R 1 . .
H H15C 0.2860 0.7191 0.4720 0.076 Uiso calc R 1 . .

loop_
_atom_site_aniso_label
_atom_site_aniso_U_11
_atom_site_aniso_U_22
_atom_site_aniso_U_33
_atom_site_aniso_U_12
_atom_site_aniso_U_13
_atom_site_aniso_U_23
Cu1 0.0314(3) 0.0214(2) 0.0359(3) 0.0069(2) 0.0209(2) 0.0044(2)
O1 0.0385(11) 0.0222(8) 0.0283(9) 0.0026(8) 0.0200(9) 0.0005(8)
N1 0.0270(13) 0.0232(11) 0.0362(13) 0.0033(10) 0.0191(11) 0.0019(10)
N2 0.0249(12) 0.0226(10) 0.0291(11) 0.0045(10) 0.0137(9) 0.0026(10)
N3 0.0281(13) 0.0241(11) 0.0352(12) 0.0040(10) 0.0183(11) -0.0030(10)
N4 0.0303(13) 0.0236(11) 0.0426(14) 0.0087(10) 0.0221(11) 0.0039(10)
N7 0.0602(18) 0.0228(12) 0.0658(17) 0.0040(12) 0.0348(14) 0.0053(12)
N8 0.078(2) 0.0439(15) 0.0591(17) -0.0250(14) 0.0521(16) -0.0141(13)
N9 0.0543(17) 0.0358(13) 0.0539(15) 0.0115(12) 0.0376(14) 0.0048(12)
N10 0.0317(14) 0.0336(13) 0.0491(15) -0.0085(12) 0.0165(12) 0.0003(12)
C1 0.0268(16) 0.0156(12) 0.0318(15) 0.0018(11) 0.0154(13) -0.0030(11)
C2 0.0231(15) 0.0173(12) 0.0320(15) -0.0031(11) 0.0141(12) -0.0067(11)
C3 0.0447(19) 0.0298(15) 0.0478(18) 0.0104(14) 0.0330(16) 0.0119(14)
C4 0.0472(19) 0.0245(14) 0.0442(18) 0.0081(14) 0.0263(15) 0.0093(13)
C5 0.0335(17) 0.0273(14) 0.0319(15) 0.0063(12) 0.0156(13) 0.0069(11)
C6 0.0330(16) 0.0345(15) 0.0304(14) 0.0003(13) 0.0198(12) 0.0007(13)
C7 0.0423(19) 0.0214(14) 0.0312(16) -0.0089(14) 0.0180(14) 0.0014(12)
C8 0.053(2) 0.0215(13) 0.0309(15) -0.0099(13) 0.0231(15) -0.0060(11)
C9 0.0281(17) 0.0274(14) 0.0380(16) 0.0020(12) 0.0187(13) 0.0087(13)
C10 0.0212(16) 0.0343(15) 0.0291(15) 0.0023(13) 0.0105(12) 0.0035(12)
C11 0.0257(16) 0.0216(13) 0.0184(12) -0.0003(11) 0.0062(11) -0.0009(10)
C12 0.0315(16) 0.0198(13) 0.0280(14) -0.0024(12) 0.0160(12) -0.0011(11)
C13 0.0257(15) 0.0178(12) 0.0309(14) 0.0012(11) 0.0147(12) 0.0008(11)
C14 0.0320(17) 0.0243(13) 0.0353(16) 0.0066(12) 0.0158(13) 0.0033(12)
C15 0.039(2) 0.0549(19) 0.048(2) -0.0006(16) 0.0106(16) -0.0014(16)

loop_
_atom_type_symbol
_atom_type_description
_atom_type_scat_dispersion_real
_atom_type_scat_dispersion_imag
_atom_type_scat_source
C C 0.0033 0.0016 'International Tables Vol C Tables 4.2.6.8 and 6.1.1.4'
H H 0.0000 0.0000 'International Tables Vol C Tables 4.2.6.8 and 6.1.1.4'
N N 0.0061 0.0033 'International Tables Vol C Tables 4.2.6.8 and 6.1.1.4'
O O 0.0106 0.0060 'International Tables Vol C Tables 4.2.6.8 and 6.1.1.4'
Cu Cu 0.3201 1.2651 'International Tables Vol C Tables 4.2.6.8 and 6.1.1.4'

loop_
_geom_angle_atom_site_label_1
_geom_angle_atom_site_label_2
_geom_angle_atom_site_label_3
_geom_angle_site_symmetry_1
_geom_angle_site_symmetry_3
_geom_angle
_geom_angle_publ_flag
N1 Cu1 N1 . 3_666 180.00 ?
N1 Cu1 N2 . 3_666 97.96(8) ?
N1 Cu1 N2 3_666 3_666 82.04(8) ?
N1 Cu1 N2 . . 82.04(8) yes
N1 Cu1 N2 3_666 . 97.96(8) ?
N2 Cu1 N2 3_666 . 180.0 ?
N1 Cu1 N7 . . 95.79(7) n
N1 Cu1 N7 3_666 . 84.21(7) ?
N2 Cu1 N7 3_666 . 88.69(7) ?
N2 Cu1 N7 . . 91.31(7) n
C11 O1 C14 . . 119.25(18) ?
C1 N1 C3 . . 105.9(2) ?
C1 N1 Cu1 . . 113.35(16) ?
C3 N1 Cu1 . . 140.66(17) ?
C2 N2 C5 . . 105.23(19) ?
C2 N2 Cu1 . . 110.87(15) ?
C5 N2 Cu1 . . 143.89(17) ?
C2 N3 C6 . . 107.6(2) ?
C2 N3 H3 . . 126.2 ?
C6 N3 H3 . . 126.2 ?
C1 N4 C4 . . 107.3(2) ?
C1 N4 H4 . . 126.3 ?
C4 N4 H4 . . 126.3 ?
C7 N7 Cu1 . . 103.7(2) ?
N1 C1 N4 . . 110.7(2) ?
N1 C1 C2 . . 116.9(2) ?
N4 C1 C2 . . 132.4(2) ?
N2 C2 N3 . . 111.0(2) ?
N2 C2 C1 . . 116.8(2) ?
N3 C2 C1 . . 132.2(2) ?
C4 C3 N1 . . 109.5(2) ?
C4 C3 H3A . . 125.2 ?
N1 C3 H3A . . 125.2 ?
C3 C4 N4 . . 106.6(2) ?
C3 C4 H4A . . 126.7 ?
N4 C4 H4A . . 126.7 ?
C6 C5 N2 . . 110.0(2) ?
C6 C5 H5 . . 125.0 ?
N2 C5 H5 . . 125.0 ?
C5 C6 N3 . . 106.1(2) ?
C5 C6 H6 . . 126.9 ?
N3 C6 H6 . . 126.9 ?
N7 C7 C12 . . 177.8(3) ?
N8 C8 C12 . . 179.4(3) ?
N9 C9 C13 . . 179.1(3) ?
N10 C10 C13 . . 178.6(3) ?
O1 C11 C12 . . 113.8(2) ?
O1 C11 C13 . . 119.61(19) ?
C12 C11 C13 . . 126.5(2) ?
C11 C12 C7 . . 124.4(2) ?
C11 C12 C8 . . 119.1(2) ?
C7 C12 C8 . . 116.3(2) ?
C11 C13 C9 . . 121.6(2) ?
C11 C13 C10 . . 121.2(2) ?
C9 C13 C10 . . 117.2(2) ?
O1 C14 C15 . . 110.4(2) ?
O1 C14 H14A . . 109.6 ?
C15 C14 H14A . . 109.6 ?
O1 C14 H14B . . 109.6 ?
C15 C14 H14B . . 109.6 ?
H14A C14 H14B . . 108.1 ?
C14 C15 H15A . . 109.5 ?
C14 C15 H15B . . 109.5 ?
H15A C15 H15B . . 109.5 ?
C14 C15 H15C . . 109.5 ?
H15A C15 H15C . . 109.5 ?
H15B C15 H15C . . 109.5 ?

loop_
_geom_bond_atom_site_label_1
_geom_bond_atom_site_label_2
_geom_bond_site_symmetry_2
_geom_bond_distance
_geom_bond_publ_flag
Cu1 N1 . 1.9727(19) yes
Cu1 N1 3_666 1.9727(19) ?
Cu1 N2 3_666 2.0397(18) ?
Cu1 N2 . 2.0397(18) yes
Cu1 N7 . 2.821(2) yes
O1 C11 . 1.352(3) ?
O1 C14 . 1.460(3) ?
N1 C1 . 1.324(3) ?
N1 C3 . 1.367(3) ?
N2 C2 . 1.333(3) ?
N2 C5 . 1.374(3) ?
N3 C2 . 1.337(3) ?
N3 C6 . 1.372(3) ?
N3 H3 . 0.8800 ?
N4 C1 . 1.343(3) ?
N4 C4 . 1.364(3) ?
N4 H4 . 0.8800 ?
N7 C7 . 1.143(3) ?
N8 C8 . 1.143(3) ?
N9 C9 . 1.144(3) ?
N10 C10 . 1.140(3) ?
C1 C2 . 1.433(3) ?
C3 C4 . 1.349(3) ?
C3 H3A . 0.9500 ?
C4 H4A . 0.9500 ?
C5 C6 . 1.349(3) ?
C5 H5 . 0.9500 ?
C6 H6 . 0.9500 ?
C7 C12 . 1.419(3) ?
C8 C12 . 1.428(4) ?
C9 C13 . 1.421(3) ?
C10 C13 . 1.425(3) ?
C11 C12 . 1.389(3) ?
C11 C13 . 1.395(3) ?
C14 C15 . 1.477(3) ?
C14 H14A . 0.9900 ?
C14 H14B . 0.9900 ?
C15 H15A . 0.9800 ?
C15 H15B . 0.9800 ?
C15 H15C . 0.9800 ?

loop_
_geom_hbond_atom_site_label_D
_geom_hbond_atom_site_label_H
_geom_hbond_atom_site_label_A
_geom_hbond_site_symmetry_A
_geom_hbond_distance_DH
_geom_hbond_distance_HA
_geom_hbond_distance_DA
_geom_hbond_angle_DHA
N3 H3 N9 1_455 0.88 2.22 3.011(3) 149
N4 H4 N9 1_455 0.88 2.17 2.967(3) 150
C3 H3A N8 1_554 0.95 2.42 3.187(3) 138

loop_
_geom_torsion_atom_site_label_1
_geom_torsion_atom_site_label_2
_geom_torsion_atom_site_label_3
_geom_torsion_atom_site_label_4
_geom_torsion_site_symmetry_1
_geom_torsion_site_symmetry_2
_geom_torsion_site_symmetry_3
_geom_torsion_site_symmetry_4
_geom_torsion
_geom_torsion_publ_flag
N2 Cu1 N1 C1 3_666 . . . 178.54(16) ?
N2 Cu1 N1 C1 . . . . -1.46(16) ?
N7 Cu1 N1 C1 . . . . -91.98(17) ?
N2 Cu1 N1 C3 3_666 . . . 2.7(3) ?
N2 Cu1 N1 C3 . . . . -177.3(3) ?
N7 Cu1 N1 C3 . . . . 92.2(3) ?
N1 Cu1 N2 C2 3_666 . . . -178.76(15) ?
N7 Cu1 N2 C2 . . . . 96.90(16) ?
N1 Cu1 N2 C5 . . . . -178.8(3) ?
N1 Cu1 N2 C5 3_666 . . . 1.2(3) ?
N7 Cu1 N2 C5 . . . . -83.1(3) ?
N1 Cu1 N7 C7 . . . . 24.02(19) ?
N1 Cu1 N7 C7 3_666 . . . -155.98(19) ?
N2 Cu1 N7 C7 3_666 . . . 121.89(19) ?
N2 Cu1 N7 C7 . . . . -58.11(19) ?
C3 N1 C1 N4 . . . . -0.2(3) ?
Cu1 N1 C1 N4 . . . . -177.52(15) ?
C3 N1 C1 C2 . . . . 178.7(2) ?
Cu1 N1 C1 C2 . . . . 1.4(3) ?
C4 N4 C1 N1 . . . . 0.2(3) ?
C4 N4 C1 C2 . . . . -178.6(2) ?
C5 N2 C2 N3 . . . . -1.2(3) ?
Cu1 N2 C2 N3 . . . . 178.75(15) ?
C5 N2 C2 C1 . . . . 179.2(2) ?
Cu1 N2 C2 C1 . . . . -0.8(2) ?
C6 N3 C2 N2 . . . . 1.3(3) ?
C6 N3 C2 C1 . . . . -179.2(2) ?
N1 C1 C2 N2 . . . . -0.4(3) ?
N4 C1 C2 N2 . . . . 178.3(2) ?
N1 C1 C2 N3 . . . . -179.9(2) ?
N4 C1 C2 N3 . . . . -1.2(4) ?
C1 N1 C3 C4 . . . . 0.2(3) ?
Cu1 N1 C3 C4 . . . . 176.3(2) ?
N1 C3 C4 N4 . . . . -0.1(3) ?
C1 N4 C4 C3 . . . . -0.1(3) ?
C2 N2 C5 C6 . . . . 0.7(3) ?
Cu1 N2 C5 C6 . . . . -179.3(2) ?
N2 C5 C6 N3 . . . . 0.1(3) ?
C2 N3 C6 C5 . . . . -0.9(3) ?
C14 O1 C11 C12 . . . . -129.2(2) ?
C14 O1 C11 C13 . . . . 54.0(3) ?
O1 C11 C12 C7 . . . . -164.3(2) ?
C13 C11 C12 C7 . . . . 12.3(4) ?
O1 C11 C12 C8 . . . . 10.1(3) ?
C13 C11 C12 C8 . . . . -173.3(2) ?
O1 C11 C13 C9 . . . . -166.3(2) ?
C12 C11 C13 C9 . . . . 17.2(4) ?
O1 C11 C13 C10 . . . . 14.4(4) ?
C12 C11 C13 C10 . . . . -162.0(2) ?
C11 O1 C14 C15 . . . . 81.6(3) ?
